data_1543585
loop_
_publ_author_name
'Lan Qin'
'Lei Yu'
'Xiao-Zhi Yan'
'Wen-Na Zhao'
'Lei Han'

_publ_section_title
;
 Two sinusoidal wavelike 2D coordination polymers with
 benzophenone-4,4'-dicarboxylate
;
_journal_name_full 'Inorganica Chimica Acta'
_journal_page_first 233
_journal_page_last 237
_journal_paper_doi 10.1016/j.ica.2013.09.028
_journal_volume 409B
_journal_year 2014
_chemical_formula_moiety 'C15 H10 O6 Zn'
_chemical_formula_sum 'C15 H10 O6 Zn'
_chemical_formula_weight 351.60
_space_group_IT_number 13
_symmetry_cell_setting monoclinic
_symmetry_space_group_name_Hall '-P 2yc'
_symmetry_space_group_name_H-M 'P 1 2/c 1'
_atom_sites_solution_hydrogens geom
_atom_sites_solution_primary direct
_atom_sites_solution_secondary difmap
_cell_angle_alpha 90.00
_cell_angle_beta 104.19(3)
_cell_angle_gamma 90.00
_cell_formula_units_Z 2
_cell_length_a 14.539(3)
_cell_length_b 6.3406(13)
_cell_length_c 7.2354(14)
_cell_measurement_reflns_used 6092
_cell_measurement_temperature 173(2)
_cell_measurement_theta_max 27.48
_cell_measurement_theta_min 3.21
_cell_volume 646.7(2)
_computing_cell_refinement 'SAINT (Bruker, 2003)'
_computing_data_collection 'SMART (Bruker, 2003)'
_computing_data_reduction SAINT
_computing_molecular_graphics SHELXTL
_computing_publication_material SHELXTL
_computing_structure_refinement 'SHELXL-97 (Sheldrick, 1997)'
_computing_structure_solution 'SHELXS-97 (Sheldrick, 1990)'
_diffrn_ambient_temperature 173(2)
_diffrn_measured_fraction_theta_full 0.998
_diffrn_measured_fraction_theta_max 0.998
_diffrn_measurement_device_type 'BRUKER SMART CCD Apex II'
_diffrn_measurement_method '\w scans'
_diffrn_radiation_monochromator graphite
_diffrn_radiation_source 'fine-focus sealed tube'
_diffrn_radiation_type MoK\a
_diffrn_radiation_wavelength 0.71073
_diffrn_reflns_av_R_equivalents 0.0590
_diffrn_reflns_av_sigmaI/netI 0.0499
_diffrn_reflns_limit_h_max 18
_diffrn_reflns_limit_h_min -18
_diffrn_reflns_limit_k_max 7
_diffrn_reflns_limit_k_min -8
_diffrn_reflns_limit_l_max 9
_diffrn_reflns_limit_l_min -9
_diffrn_reflns_number 6092
_diffrn_reflns_theta_full 27.48
_diffrn_reflns_theta_max 27.48
_diffrn_reflns_theta_min 3.21
_diffrn_standards_number 0
_exptl_absorpt_coefficient_mu 1.928
_exptl_absorpt_correction_T_max 0.642
_exptl_absorpt_correction_T_min 0.505
_exptl_absorpt_correction_type multi-scan
_exptl_absorpt_process_details 'SADABS (Sheldrick, 1996)'
_exptl_crystal_colour yellow
_exptl_crystal_density_diffrn 1.806
_exptl_crystal_density_method 'not measured'
_exptl_crystal_description schistose
_exptl_crystal_F_000 356
_exptl_crystal_size_max 0.45
_exptl_crystal_size_mid 0.30
_exptl_crystal_size_min 0.23
_refine_diff_density_max 0.905
_refine_diff_density_min -0.742
_refine_diff_density_rms 0.186
_refine_ls_extinction_method none
_refine_ls_goodness_of_fit_ref 1.171
_refine_ls_hydrogen_treatment mixed
_refine_ls_matrix_type full
_refine_ls_number_parameters 114
_refine_ls_number_reflns 1480
_refine_ls_number_restraints 0
_refine_ls_restrained_S_all 1.171
_refine_ls_R_factor_all 0.0793
_refine_ls_R_factor_gt 0.0639
_refine_ls_shift/su_max 0.000
_refine_ls_shift/su_mean 0.000
_refine_ls_structure_factor_coef Fsqd
_refine_ls_weighting_details 'calc w=1/[\s^2^(Fo^2^)+(0.0969P)^2^+5.1523P] where P=(Fo^2^+2Fc^2^)/3'
_refine_ls_weighting_scheme calc
_refine_ls_wR_factor_gt 0.2145
_refine_ls_wR_factor_ref 0.2307
_reflns_number_gt 1203
_reflns_number_total 1480
_reflns_threshold_expression >2sigma(I)
_cod_data_source_file ICA-2014-409B-233-237-2.CIF
_cod_data_source_block e:\ica\ql-201~1.9-a\a
_cod_depositor_comments
;
The following automatic conversions were performed:

'_journal_paper_doi' value 'doi:10.1016/j.ica.2013.09.028' was
changed to '10.1016/j.ica.2013.09.028'.

Automatic conversion script
Id: cif_fix_values 6433 2018-09-21 13:16:33Z andrius 
;
_cod_original_sg_symbol_H-M P2/c
_cod_database_code 1543585

loop_
_symmetry_equiv_pos_as_xyz
'x, y, z'
'-x, y, -z+1/2'
'-x, -y, -z'
'x, -y, z-1/2'

loop_
_atom_site_label
_atom_site_type_symbol
_atom_site_fract_x
_atom_site_fract_y
_atom_site_fract_z
_atom_site_U_iso_or_equiv
_atom_site_adp_type
_atom_site_occupancy
_atom_site_symmetry_multiplicity
_atom_site_calc_flag
_atom_site_refinement_flags
_atom_site_disorder_assembly
_atom_site_disorder_group
Zn1 Zn 0.5000 0.31643(17) 0.7500 0.0288(4) Uani 1 2 d S . .
O4 O 0.5000 0.0044(13) 0.7500 0.047(2) Uani 1 2 d S . .
O2 O 0.3767(4) 0.4184(10) 0.6071(9) 0.0441(14) Uani 1 1 d . . .
C3 C 0.2731(5) 0.6805(11) 0.4442(10) 0.0301(14) Uani 1 1 d . . .
C4 C 0.1032(5) 0.6549(12) 0.3883(11) 0.0348(16) Uani 1 1 d . . .
H4A H 0.0486 0.5757 0.3947 0.042 Uiso 1 1 calc R . .
C6 C 0.0922(5) 0.8561(11) 0.3094(10) 0.0297(14) Uani 1 1 d . . .
C7 C 0.1926(5) 0.5674(12) 0.4580(10) 0.0337(15) Uani 1 1 d . . .
H7 H 0.1990 0.4314 0.5147 0.040 Uiso 1 1 calc R . .
O3 O 0.0000 1.1620(14) 0.2500 0.065(3) Uani 1 2 d S . .
C2 C 0.2631(5) 0.8807(12) 0.3612(11) 0.0324(15) Uani 1 1 d . . .
C8 C 0.0000 0.9694(17) 0.2500 0.032(2) Uani 1 2 d S . .
C1 C 0.1733(5) 0.9689(12) 0.2974(11) 0.0355(16) Uani 1 1 d . . .
H2 H 0.322(5) 0.956(12) 0.358(11) 0.026(18) Uiso 1 1 d . . .
H6 H 0.167(6) 1.105(13) 0.216(11) 0.03(2) Uiso 1 1 d . . .
O1 O 0.4421(4) 0.6959(8) 0.5033(8) 0.0356(12) Uani 1 1 d . . .
C5 C 0.3702(5) 0.5926(11) 0.5209(10) 0.0292(14) Uani 1 1 d . . .
H8 H 0.525(6) -0.091(14) 0.842(12) 0.03(2) Uiso 1 1 d . . .

loop_
_atom_site_aniso_label
_atom_site_aniso_U_11
_atom_site_aniso_U_22
_atom_site_aniso_U_33
_atom_site_aniso_U_23
_atom_site_aniso_U_13
_atom_site_aniso_U_12
Zn1 0.0210(6) 0.0262(6) 0.0363(7) 0.000 0.0014(4) 0.000
O4 0.067(6) 0.028(4) 0.036(4) 0.000 -0.004(4) 0.000
O2 0.029(3) 0.051(3) 0.052(3) 0.019(3) 0.009(2) 0.007(3)
C3 0.021(3) 0.035(4) 0.032(3) 0.001(3) 0.003(3) 0.001(3)
C4 0.022(3) 0.039(4) 0.043(4) 0.002(3) 0.006(3) -0.006(3)
C6 0.022(3) 0.030(3) 0.035(3) 0.000(3) 0.001(3) 0.002(3)
C7 0.030(3) 0.033(4) 0.036(4) 0.003(3) 0.003(3) -0.002(3)
O3 0.029(4) 0.038(5) 0.123(10) 0.000 0.009(5) 0.000
C2 0.022(3) 0.035(4) 0.038(4) 0.006(3) 0.002(3) -0.001(3)
C8 0.021(4) 0.035(5) 0.038(5) 0.000 0.004(4) 0.000
C1 0.026(3) 0.034(4) 0.043(4) 0.007(3) 0.001(3) 0.001(3)
O1 0.026(2) 0.038(3) 0.041(3) -0.007(2) 0.005(2) -0.001(2)
C5 0.027(3) 0.033(3) 0.027(3) -0.002(3) 0.004(2) 0.001(3)

loop_
_atom_type_symbol
_atom_type_description
_atom_type_scat_dispersion_real
_atom_type_scat_dispersion_imag
_atom_type_scat_source
C C 0.0033 0.0016 'International Tables Vol C Tables 4.2.6.8 and 6.1.1.4'
H H 0.0000 0.0000 'International Tables Vol C Tables 4.2.6.8 and 6.1.1.4'
O O 0.0106 0.0060 'International Tables Vol C Tables 4.2.6.8 and 6.1.1.4'
Zn Zn 0.2839 1.4301 'International Tables Vol C Tables 4.2.6.8 and 6.1.1.4'

loop_
_geom_angle_atom_site_label_1
_geom_angle_atom_site_label_2
_geom_angle_atom_site_label_3
_geom_angle
_geom_angle_site_symmetry_1
_geom_angle_site_symmetry_3
O2 Zn1 O2 141.2(4) 2_656 .
O2 Zn1 O4 109.39(19) 2_656 .
O2 Zn1 O4 109.39(19) . .
O2 Zn1 O1 93.5(2) 2_656 4_566
O2 Zn1 O1 87.9(2) . 4_566
O4 Zn1 O1 87.95(14) . 4_566
O2 Zn1 O1 87.9(2) 2_656 3_666
O2 Zn1 O1 93.5(2) . 3_666
O4 Zn1 O1 87.95(14) . 3_666
O1 Zn1 O1 175.9(3) 4_566 3_666
Zn1 O4 H8 132(5) . .
C5 O2 Zn1 120.0(5) . .
C7 C3 C2 119.7(6) . .
C7 C3 C5 121.0(6) . .
C2 C3 C5 119.3(6) . .
C7 C4 C6 121.2(7) . .
C7 C4 H4A 119.4 . .
C6 C4 H4A 119.4 . .
C4 C6 C1 118.7(6) . .
C4 C6 C8 124.5(7) . .
C1 C6 C8 116.6(7) . .
C4 C7 C3 119.7(7) . .
C4 C7 H7 120.2 . .
C3 C7 H7 120.2 . .
C1 C2 C3 120.0(7) . .
C1 C2 H2 123(5) . .
C3 C2 H2 117(5) . .
O3 C8 C6 118.9(4) . 2
O3 C8 C6 118.9(4) . .
C6 C8 C6 122.2(9) 2 .
C2 C1 C6 120.7(7) . .
C2 C1 H6 118(4) . .
C6 C1 H6 120(4) . .
C5 O1 Zn1 124.0(4) . 3_666
O2 C5 O1 122.7(6) . .
O2 C5 C3 117.4(6) . .
O1 C5 C3 119.9(6) . .

loop_
_geom_bond_atom_site_label_1
_geom_bond_atom_site_label_2
_geom_bond_distance
_geom_bond_site_symmetry_2
Zn1 O2 1.948(5) 2_656
Zn1 O2 1.948(5) .
Zn1 O4 1.979(8) .
Zn1 O1 2.197(5) 4_566
Zn1 O1 2.197(5) 3_666
O4 H8 0.90(8) .
O2 C5 1.260(9) .
C3 C7 1.397(10) .
C3 C2 1.396(10) .
C3 C5 1.492(9) .
C4 C7 1.389(10) .
C4 C6 1.391(10) .
C4 H4A 0.9500 .
C6 C1 1.401(10) .
C6 C8 1.488(8) .
C7 H7 0.9500 .
O3 C8 1.221(14) .
C2 C1 1.390(10) .
C2 H2 0.98(8) .
C8 C6 1.488(8) 2
C1 H6 1.04(8) .
O1 C5 1.267(9) .
O1 Zn1 2.197(5) 3_666

loop_
_geom_hbond_atom_site_label_D
_geom_hbond_atom_site_label_H
_geom_hbond_atom_site_label_A
_geom_hbond_distance_DH
_geom_hbond_distance_HA
_geom_hbond_distance_DA
_geom_hbond_angle_DHA
_geom_hbond_site_symmetry_A
O4 H8 O1 0.90(8) 1.75(9) 2.642(8) 170(8) 2_646
